data_7217507
loop_
_publ_author_name
'Yuan, Wei-Guan'
'Xiong, Fang'
'Zhang, Hong-Ling'
'Tang, Wei'
'Zhang, Shu-Fang'
'He, Zhan'
'Jing, Lin-Hai'
'Qin, Da-Bin'

_publ_section_title
;
 Syntheses, structures and luminescent properties of six divalent metal
 terephthalate coordination polymers based on three new flexible
 bis(imidazole) ligands
;
_journal_issue 33
_journal_name_full CrystEngComm
_journal_page_first 7701
_journal_paper_doi 10.1039/C4CE00635F
_journal_volume 16
_journal_year 2014
_chemical_formula_sum 'C31 H33 Cd N5 O8'
_chemical_formula_weight 716.02
_chemical_name_systematic
;
?
;
_space_group_IT_number 14
_symmetry_cell_setting monoclinic
_symmetry_space_group_name_Hall '-P 2ybc'
_symmetry_space_group_name_H-M 'P 1 21/c 1'
_atom_sites_solution_hydrogens geom
_atom_sites_solution_primary direct
_atom_sites_solution_secondary difmap
_audit_creation_method SHELXL-97
_cell_angle_alpha 90.00
_cell_angle_beta 128.552(11)
_cell_angle_gamma 90.00
_cell_formula_units_Z 4
_cell_length_a 16.982(4)
_cell_length_b 10.725(2)
_cell_length_c 22.521(4)
_cell_measurement_reflns_used 5631
_cell_measurement_temperature 293(2)
_cell_measurement_theta_max 25.43
_cell_measurement_theta_min 2.62
_cell_volume 3207.8(12)
_computing_cell_refinement 'Bruker SAINT'
_computing_data_collection 'Bruker APEX2'
_computing_data_reduction 'Bruker SAINT'
_computing_molecular_graphics 'Bruker SHELXTL'
_computing_publication_material 'Bruker SHELXTL'
_computing_structure_refinement 'SHELXL-97 (Sheldrick, 2008)'
_computing_structure_solution 'SHELXS-97 (Sheldrick, 2008)'
_diffrn_ambient_temperature 293(2)
_diffrn_measured_fraction_theta_full 0.995
_diffrn_measured_fraction_theta_max 0.995
_diffrn_measurement_device_type 'Bruker APEX-II CCD'
_diffrn_measurement_method '\f and \w scans'
_diffrn_radiation_monochromator graphite
_diffrn_radiation_source 'fine-focus sealed tube'
_diffrn_radiation_type MoK\a
_diffrn_radiation_wavelength 0.71073
_diffrn_reflns_av_R_equivalents 0.0283
_diffrn_reflns_av_sigmaI/netI 0.0346
_diffrn_reflns_limit_h_max 20
_diffrn_reflns_limit_h_min -20
_diffrn_reflns_limit_k_max 13
_diffrn_reflns_limit_k_min -12
_diffrn_reflns_limit_l_max 17
_diffrn_reflns_limit_l_min -27
_diffrn_reflns_number 17136
_diffrn_reflns_theta_full 26.00
_diffrn_reflns_theta_max 26.00
_diffrn_reflns_theta_min 1.81
_exptl_absorpt_coefficient_mu 0.738
_exptl_absorpt_correction_T_max 0.8911
_exptl_absorpt_correction_T_min 0.8605
_exptl_absorpt_correction_type multi-scan
_exptl_absorpt_process_details SADABS
_exptl_crystal_colour colorless
_exptl_crystal_density_diffrn 1.483
_exptl_crystal_density_method 'not measured'
_exptl_crystal_description block
_exptl_crystal_F_000 1464
_exptl_crystal_size_max 0.21
_exptl_crystal_size_mid 0.17
_exptl_crystal_size_min 0.16
_refine_diff_density_max 0.786
_refine_diff_density_min -0.886
_refine_diff_density_rms 0.065
_refine_ls_extinction_method none
_refine_ls_goodness_of_fit_ref 1.027
_refine_ls_hydrogen_treatment constr
_refine_ls_matrix_type full
_refine_ls_number_parameters 408
_refine_ls_number_reflns 6270
_refine_ls_number_restraints 0
_refine_ls_restrained_S_all 1.027
_refine_ls_R_factor_all 0.0465
_refine_ls_R_factor_gt 0.0335
_refine_ls_shift/su_max 0.001
_refine_ls_shift/su_mean 0.000
_refine_ls_structure_factor_coef Fsqd
_refine_ls_weighting_details 'calc w=1/[\s^2^(Fo^2^)+(0.0374P)^2^+1.8232P] where P=(Fo^2^+2Fc^2^)/3'
_refine_ls_weighting_scheme calc
_refine_ls_wR_factor_gt 0.0779
_refine_ls_wR_factor_ref 0.0849
_reflns_number_gt 4997
_reflns_number_total 6270
_reflns_threshold_expression >2sigma(I)
_cod_duplicate_entry 7216385
_cod_data_source_file c4ce00635f2.cif
_cod_data_source_block a4
_cod_depositor_comments
;
The following automatic conversions were performed:

'_symmetry_cell_setting' value 'Monoclinic' changed to 'monoclinic'
according to
/usr/data/users/saulius/crontab/automatic-downloads/current/RSC/lib/dictionaries/cif_core.dic
dictionary named 'cif_core.dic' version 2.4.2 from
2011-04-26.

'_exptl_absorpt_correction_type' value 'Multi-scan'
changed to 'multi-scan' according to
/usr/data/users/saulius/crontab/automatic-downloads/current/RSC/lib/dictionaries/cif_core.dic
dictionary named 'cif_core.dic' version 2.4.2 from 2011-04-26.

Automatic conversion script
Id: cif_fix_values 2281 2013-09-26 08:29:07Z andrius 
;
_cod_original_cell_volume 3207.8(11)
_cod_original_sg_symbol_H-M 'P2(1)/c '
_cod_database_code 7217507

loop_
_symmetry_equiv_pos_as_xyz
'x, y, z'
'-x, y+1/2, -z+1/2'
'-x, -y, -z'
'x, -y-1/2, z-1/2'

loop_
_atom_site_label
_atom_site_type_symbol
_atom_site_fract_x
_atom_site_fract_y
_atom_site_fract_z
_atom_site_U_iso_or_equiv
_atom_site_adp_type
_atom_site_occupancy
_atom_site_symmetry_multiplicity
_atom_site_calc_flag
_atom_site_refinement_flags
Cd1 Cd -0.159861(16) 0.559617(18) 0.515107(12) 0.03633(8) Uani 1 1 d .
O1 O 0.15791(19) 0.4673(2) 0.86319(14) 0.0576(6) Uani 1 1 d .
O2 O 0.6864(2) 0.4917(2) 1.19793(14) 0.0669(7) Uani 1 1 d .
O3 O -0.06312(19) 0.7376(2) 0.56770(13) 0.0567(6) Uani 1 1 d .
O4 O -0.1449(2) 0.7125(2) 0.44656(14) 0.0616(7) Uani 1 1 d .
O5 O -0.3195(2) 0.5771(3) 0.46958(16) 0.0698(7) Uani 1 1 d .
O6 O -0.23424(18) 0.5550(2) 0.59190(16) 0.0629(7) Uani 1 1 d .
N1 N -0.0533(2) 0.4315(2) 0.61327(15) 0.0435(6) Uani 1 1 d .
N2 N 0.02409(19) 0.3293(2) 0.72042(14) 0.0425(6) Uani 1 1 d .
N3 N 0.8069(2) 0.3424(3) 1.33553(15) 0.0492(6) Uani 1 1 d .
N4 N 0.8171(2) 0.4208(2) 1.42973(15) 0.0490(7) Uani 1 1 d .
C1 C -0.0392(2) 0.4204(3) 0.67769(18) 0.0444(7) Uani 1 1 d .
H1A H -0.0700 0.4708 0.6914 0.053 Uiso 1 1 calc R
C2 C 0.0051(3) 0.3406(3) 0.6164(2) 0.0560(9) Uani 1 1 d .
H2A H 0.0113 0.3248 0.5788 0.067 Uiso 1 1 calc R
C3 C 0.0523(3) 0.2773(4) 0.6816(2) 0.0643(10) Uani 1 1 d .
H3A H 0.0960 0.2104 0.6971 0.077 Uiso 1 1 calc R
C4 C 0.0573(3) 0.2922(3) 0.79509(18) 0.0510(8) Uani 1 1 d .
H4A H 0.0548 0.2020 0.7970 0.061 Uiso 1 1 calc R
H4B H 0.0113 0.3263 0.8028 0.061 Uiso 1 1 calc R
C5 C 0.1613(3) 0.3353(3) 0.85755(19) 0.0494(8) Uani 1 1 d .
H5A H 0.1855 0.2961 0.9050 0.059 Uiso 1 1 calc R
H5B H 0.2064 0.3134 0.8466 0.059 Uiso 1 1 calc R
C6 C 0.2439(3) 0.5228(3) 0.9230(2) 0.0499(8) Uani 1 1 d .
C7 C 0.2345(3) 0.6509(3) 0.9300(2) 0.0608(10) Uani 1 1 d .
H7A H 0.1726 0.6901 0.8962 0.073 Uiso 1 1 calc R
C8 C 0.3154(3) 0.7170(3) 0.9858(2) 0.0653(11) Uani 1 1 d .
H8A H 0.3084 0.8021 0.9893 0.078 Uiso 1 1 calc R
C9 C 0.4099(3) 0.6611(3) 1.0388(2) 0.0560(9) Uani 1 1 d .
C10 C 0.4190(3) 0.5311(3) 1.0325(2) 0.0498(8) Uani 1 1 d .
C11 C 0.3343(3) 0.4644(3) 0.97341(19) 0.0501(8) Uani 1 1 d .
H11A H 0.3398 0.3794 0.9685 0.060 Uiso 1 1 calc R
C12 C 0.5124(3) 0.4728(3) 1.08508(19) 0.0525(8) Uani 1 1 d .
H12A H 0.5190 0.3879 1.0807 0.063 Uiso 1 1 calc R
C13 C 0.5932(3) 0.5389(3) 1.1424(2) 0.0574(9) Uani 1 1 d .
C14 C 0.5850(4) 0.6679(4) 1.1483(2) 0.0711(11) Uani 1 1 d .
H14A H 0.6409 0.7131 1.1870 0.085 Uiso 1 1 calc R
C15 C 0.4965(4) 0.7262(3) 1.0979(3) 0.0734(12) Uani 1 1 d .
H15A H 0.4923 0.8118 1.1024 0.088 Uiso 1 1 calc R
C16 C 0.7027(3) 0.3618(3) 1.1979(2) 0.0611(9) Uani 1 1 d .
H16A H 0.6992 0.3400 1.1545 0.073 Uiso 1 1 calc R
H16B H 0.6518 0.3145 1.1952 0.073 Uiso 1 1 calc R
C17 C 0.8045(3) 0.3329(4) 1.2698(2) 0.0641(10) Uani 1 1 d .
H17A H 0.8236 0.2492 1.2671 0.077 Uiso 1 1 calc R
H17B H 0.8531 0.3905 1.2759 0.077 Uiso 1 1 calc R
C18 C 0.7878(3) 0.2485(3) 1.3650(2) 0.0636(10) Uani 1 1 d .
H18A H 0.7727 0.1663 1.3483 0.076 Uiso 1 1 calc R
C19 C 0.8239(3) 0.4440(3) 1.37598(18) 0.0491(8) Uani 1 1 d .
H19A H 0.8388 0.5219 1.3671 0.059 Uiso 1 1 calc R
C20 C 0.7946(3) 0.2965(3) 1.4228(2) 0.0649(10) Uani 1 1 d .
H20A H 0.7856 0.2522 1.4537 0.078 Uiso 1 1 calc R
C21 C -0.0868(2) 0.7734(3) 0.50589(19) 0.0417(7) Uani 1 1 d .
C22 C -0.0429(2) 0.8922(2) 0.50295(17) 0.0358(6) Uani 1 1 d .
C23 C -0.0630(3) 0.9291(3) 0.43572(18) 0.0438(7) Uani 1 1 d .
H23A H -0.1060 0.8816 0.3920 0.053 Uiso 1 1 calc R
C24 C 0.0197(3) 0.9644(3) 0.56699(18) 0.0439(7) Uani 1 1 d .
H24A H 0.0329 0.9412 0.6122 0.053 Uiso 1 1 calc R
C25 C -0.3138(3) 0.5569(3) 0.5270(2) 0.0476(8) Uani 1 1 d .
C26 C -0.4112(2) 0.5301(3) 0.51289(19) 0.0404(7) Uani 1 1 d .
C27 C -0.4102(3) 0.4567(3) 0.5643(2) 0.0492(8) Uani 1 1 d .
H27A H -0.3494 0.4275 0.6079 0.059 Uiso 1 1 calc R
C28 C -0.5012(2) 0.5724(3) 0.44947(19) 0.0468(8) Uani 1 1 d .
H28A H -0.5025 0.6218 0.4150 0.056 Uiso 1 1 calc R
O7 O 0.6697(4) 0.9973(5) 0.2521(2) 0.1314(15) Uani 1 1 d .
N5 N 0.5781(4) 0.9002(5) 0.2774(3) 0.1062(14) Uani 1 1 d .
C29 C 0.5925(9) 0.8056(10) 0.3278(6) 0.269(6) Uani 1 1 d .
H29A H 0.6267 0.7359 0.3263 0.403 Uiso 1 1 calc R
H29B H 0.5283 0.7790 0.3126 0.403 Uiso 1 1 calc R
H29C H 0.6323 0.8382 0.3786 0.403 Uiso 1 1 calc R
C30 C 0.4836(8) 0.9494(10) 0.2325(6) 0.240(6) Uani 1 1 d .
H30A H 0.4727 0.9922 0.1905 0.359 Uiso 1 1 calc R
H30B H 0.4765 1.0069 0.2615 0.359 Uiso 1 1 calc R
H30C H 0.4351 0.8836 0.2138 0.359 Uiso 1 1 calc R
C31 C 0.6428(9) 0.9291(10) 0.2717(7) 0.282(9) Uani 1 1 d .
H31 H 0.6897 0.8647 0.2939 0.339 Uiso 1 1 calc R
O1W O 0.8218(2) 0.5108(4) 0.73760(18) 0.1026(11) Uani 1 1 d .
H1 H 0.7773 0.5201 0.7388 0.154 Uiso 1 1 d R
H2 H 0.7908 0.5445 0.6880 0.154 Uiso 1 1 d R

loop_
_atom_site_aniso_label
_atom_site_aniso_U_11
_atom_site_aniso_U_22
_atom_site_aniso_U_33
_atom_site_aniso_U_23
_atom_site_aniso_U_13
_atom_site_aniso_U_12
Cd1 0.03999(14) 0.03475(12) 0.04052(13) 0.00061(9) 0.02817(12) -0.00544(9)
O1 0.0610(17) 0.0447(13) 0.0550(15) 0.0069(11) 0.0303(14) 0.0096(11)
O2 0.0679(19) 0.0661(16) 0.0488(15) -0.0147(13) 0.0277(15) -0.0140(14)
O3 0.0813(18) 0.0475(12) 0.0573(15) -0.0014(11) 0.0510(15) -0.0191(12)
O4 0.0815(19) 0.0487(13) 0.0593(15) -0.0100(12) 0.0461(15) -0.0301(13)
O5 0.0566(16) 0.095(2) 0.0774(18) 0.0044(15) 0.0512(16) -0.0075(14)
O6 0.0363(14) 0.0698(16) 0.0746(18) 0.0061(14) 0.0307(15) -0.0055(12)
N1 0.0503(16) 0.0422(14) 0.0438(15) 0.0045(12) 0.0322(14) 0.0042(12)
N2 0.0454(16) 0.0442(14) 0.0407(14) 0.0065(12) 0.0281(14) 0.0075(12)
N3 0.0463(17) 0.0560(16) 0.0448(15) -0.0059(13) 0.0281(15) 0.0010(13)
N4 0.0619(19) 0.0428(14) 0.0459(16) -0.0040(12) 0.0353(16) -0.0072(13)
C1 0.048(2) 0.0424(17) 0.0461(18) 0.0008(14) 0.0308(17) 0.0043(14)
C2 0.060(2) 0.067(2) 0.054(2) 0.0065(18) 0.042(2) 0.0177(18)
C3 0.072(3) 0.072(2) 0.060(2) 0.014(2) 0.046(2) 0.032(2)
C4 0.055(2) 0.0525(19) 0.0441(19) 0.0099(15) 0.0300(19) 0.0038(16)
C5 0.058(2) 0.0416(17) 0.0483(19) 0.0072(15) 0.0326(19) 0.0061(15)
C6 0.065(2) 0.0414(17) 0.053(2) 0.0065(16) 0.041(2) 0.0064(16)
C7 0.079(3) 0.0435(18) 0.077(3) 0.0111(19) 0.057(3) 0.0127(19)
C8 0.094(3) 0.0360(18) 0.086(3) 0.0005(19) 0.066(3) 0.0059(19)
C9 0.080(3) 0.0401(18) 0.065(2) -0.0054(17) 0.053(2) -0.0054(18)
C10 0.070(2) 0.0406(17) 0.050(2) -0.0020(15) 0.042(2) -0.0037(16)
C11 0.067(2) 0.0375(16) 0.049(2) -0.0026(15) 0.038(2) 0.0006(16)
C12 0.069(3) 0.0439(17) 0.048(2) -0.0085(15) 0.038(2) -0.0079(17)
C13 0.073(3) 0.058(2) 0.051(2) -0.0076(18) 0.043(2) -0.0101(19)
C14 0.089(3) 0.054(2) 0.069(3) -0.021(2) 0.048(3) -0.023(2)
C15 0.105(4) 0.042(2) 0.086(3) -0.016(2) 0.066(3) -0.014(2)
C16 0.066(3) 0.073(2) 0.047(2) -0.0152(18) 0.037(2) -0.0093(19)
C17 0.058(2) 0.085(3) 0.055(2) -0.017(2) 0.038(2) -0.003(2)
C18 0.083(3) 0.0439(19) 0.069(3) -0.0079(18) 0.050(2) -0.0030(18)
C19 0.054(2) 0.0486(18) 0.0456(18) -0.0047(15) 0.0311(18) -0.0075(15)
C20 0.094(3) 0.0460(19) 0.068(3) -0.0019(18) 0.057(3) -0.0117(19)
C21 0.049(2) 0.0344(15) 0.059(2) -0.0045(15) 0.0427(19) -0.0049(14)
C22 0.0415(18) 0.0312(13) 0.0468(17) -0.0012(13) 0.0335(16) -0.0041(12)
C23 0.057(2) 0.0384(16) 0.0426(17) -0.0090(14) 0.0344(17) -0.0122(14)
C24 0.058(2) 0.0410(16) 0.0426(17) -0.0004(14) 0.0365(18) -0.0083(14)
C25 0.045(2) 0.0344(16) 0.073(2) -0.0029(16) 0.041(2) -0.0041(14)
C26 0.0365(18) 0.0390(15) 0.0520(19) -0.0063(14) 0.0307(17) -0.0071(13)
C27 0.0367(18) 0.0535(19) 0.0513(19) 0.0058(16) 0.0245(17) -0.0013(14)
C28 0.046(2) 0.0493(18) 0.0490(19) 0.0063(15) 0.0317(18) -0.0042(15)
O7 0.147(4) 0.169(4) 0.126(3) -0.053(3) 0.108(3) -0.066(3)
N5 0.131(4) 0.118(3) 0.121(4) -0.003(3) 0.104(4) -0.004(3)
C29 0.367(16) 0.288(13) 0.226(11) 0.105(10) 0.222(13) 0.176(12)
C30 0.221(11) 0.346(15) 0.174(9) 0.063(9) 0.134(9) 0.163(10)
C31 0.382(15) 0.303(13) 0.410(17) -0.295(13) 0.368(15) -0.276(12)
O1W 0.074(2) 0.146(3) 0.070(2) -0.018(2) 0.0359(19) -0.031(2)

loop_
_atom_type_symbol
_atom_type_description
_atom_type_scat_dispersion_real
_atom_type_scat_dispersion_imag
_atom_type_scat_source
C C 0.0033 0.0016 'International Tables Vol C Tables 4.2.6.8 and 6.1.1.4'
H H 0.0000 0.0000 'International Tables Vol C Tables 4.2.6.8 and 6.1.1.4'
Cd Cd -0.8075 1.2024 'International Tables Vol C Tables 4.2.6.8 and 6.1.1.4'
N N 0.0061 0.0033 'International Tables Vol C Tables 4.2.6.8 and 6.1.1.4'
O O 0.0106 0.0060 'International Tables Vol C Tables 4.2.6.8 and 6.1.1.4'

loop_
_geom_angle_atom_site_label_1
_geom_angle_atom_site_label_2
_geom_angle_atom_site_label_3
_geom_angle
_geom_angle_site_symmetry_1
_geom_angle_site_symmetry_3
O5 Cd1 N1 120.38(9) . .
O5 Cd1 N4 98.48(10) . 1_454
N1 Cd1 N4 92.32(10) . 1_454
O5 Cd1 O3 116.06(10) . .
N1 Cd1 O3 96.99(9) . .
N4 Cd1 O3 132.15(9) 1_454 .
O5 Cd1 O4 103.63(9) . .
N1 Cd1 O4 135.64(9) . .
N4 Cd1 O4 86.20(9) 1_454 .
O3 Cd1 O4 55.33(8) . .
O5 Cd1 C21 112.45(9) . .
N1 Cd1 C21 118.15(10) . .
N4 Cd1 C21 109.92(9) 1_454 .
O3 Cd1 C21 27.68(9) . .
O4 Cd1 C21 27.65(8) . .
C6 O1 C5 116.4(3) . .
C13 O2 C16 118.6(3) . .
C21 O3 Cd1 92.89(19) . .
C21 O4 Cd1 89.91(18) . .
C25 O5 Cd1 102.7(2) . .
C1 N1 C2 104.6(3) . .
C1 N1 Cd1 128.3(2) . .
C2 N1 Cd1 127.0(2) . .
C1 N2 C3 106.8(3) . .
C1 N2 C4 126.6(3) . .
C3 N2 C4 126.6(3) . .
C19 N3 C18 106.8(3) . .
C19 N3 C17 127.4(3) . .
C18 N3 C17 125.7(3) . .
C19 N4 C20 105.0(3) . .
C19 N4 Cd1 126.3(2) . 1_656
C20 N4 Cd1 128.7(2) . 1_656
N1 C1 N2 112.1(3) . .
N1 C1 H1A 124.0 . .
N2 C1 H1A 124.0 . .
C3 C2 N1 109.8(3) . .
C3 C2 H2A 125.1 . .
N1 C2 H2A 125.1 . .
C2 C3 N2 106.8(3) . .
C2 C3 H3A 126.6 . .
N2 C3 H3A 126.6 . .
N2 C4 C5 112.5(3) . .
N2 C4 H4A 109.1 . .
C5 C4 H4A 109.1 . .
N2 C4 H4B 109.1 . .
C5 C4 H4B 109.1 . .
H4A C4 H4B 107.8 . .
O1 C5 C4 107.6(3) . .
O1 C5 H5A 110.2 . .
C4 C5 H5A 110.2 . .
O1 C5 H5B 110.2 . .
C4 C5 H5B 110.2 . .
H5A C5 H5B 108.5 . .
O1 C6 C11 125.4(3) . .
O1 C6 C7 114.4(3) . .
C11 C6 C7 120.2(4) . .
C8 C7 C6 119.9(4) . .
C8 C7 H7A 120.0 . .
C6 C7 H7A 120.0 . .
C7 C8 C9 121.9(3) . .
C7 C8 H8A 119.1 . .
C9 C8 H8A 119.1 . .
C8 C9 C15 123.9(3) . .
C8 C9 C10 118.1(4) . .
C15 C9 C10 117.9(4) . .
C11 C10 C12 121.7(3) . .
C11 C10 C9 119.1(3) . .
C12 C10 C9 119.3(3) . .
C6 C11 C10 120.7(3) . .
C6 C11 H11A 119.6 . .
C10 C11 H11A 119.6 . .
C13 C12 C10 120.7(3) . .
C13 C12 H12A 119.6 . .
C10 C12 H12A 119.6 . .
C12 C13 O2 125.9(3) . .
C12 C13 C14 120.2(4) . .
O2 C13 C14 113.9(4) . .
C15 C14 C13 120.1(4) . .
C15 C14 H14A 119.9 . .
C13 C14 H14A 119.9 . .
C14 C15 C9 121.7(4) . .
C14 C15 H15A 119.1 . .
C9 C15 H15A 119.1 . .
O2 C16 C17 107.3(3) . .
O2 C16 H16A 110.2 . .
C17 C16 H16A 110.2 . .
O2 C16 H16B 110.2 . .
C17 C16 H16B 110.2 . .
H16A C16 H16B 108.5 . .
N3 C17 C16 111.6(3) . .
N3 C17 H17A 109.3 . .
C16 C17 H17A 109.3 . .
N3 C17 H17B 109.3 . .
C16 C17 H17B 109.3 . .
H17A C17 H17B 108.0 . .
C20 C18 N3 106.9(3) . .
C20 C18 H18A 126.6 . .
N3 C18 H18A 126.6 . .
N4 C19 N3 111.7(3) . .
N4 C19 H19A 124.1 . .
N3 C19 H19A 124.1 . .
C18 C20 N4 109.6(3) . .
C18 C20 H20A 125.2 . .
N4 C20 H20A 125.2 . .
O4 C21 O3 121.9(3) . .
O4 C21 C22 118.9(3) . .
O3 C21 C22 119.3(3) . .
O4 C21 Cd1 62.44(15) . .
O3 C21 Cd1 59.44(15) . .
C22 C21 Cd1 178.3(3) . .
C24 C22 C23 119.1(3) . .
C24 C22 C21 120.8(3) . .
C23 C22 C21 120.0(3) . .
C24 C23 C22 120.6(3) 3_576 .
C24 C23 H23A 119.7 3_576 .
C22 C23 H23A 119.7 . .
C22 C24 C23 120.2(3) . 3_576
C22 C24 H24A 119.9 . .
C23 C24 H24A 119.9 3_576 .
O6 C25 O5 123.6(3) . .
O6 C25 C26 119.8(3) . .
O5 C25 C26 116.6(3) . .
C28 C26 C27 119.0(3) . .
C28 C26 C25 121.6(3) . .
C27 C26 C25 119.4(3) . .
C28 C27 C26 119.9(3) 3_466 .
C28 C27 H27A 120.1 3_466 .
C26 C27 H27A 120.1 . .
C26 C28 C27 121.1(3) . 3_466
C26 C28 H28A 119.4 . .
C27 C28 H28A 119.4 3_466 .
C31 N5 C30 123.0(10) . .
C31 N5 C29 122.9(10) . .
C30 N5 C29 113.9(8) . .
N5 C29 H29A 109.5 . .
N5 C29 H29B 109.5 . .
H29A C29 H29B 109.5 . .
N5 C29 H29C 109.5 . .
H29A C29 H29C 109.5 . .
H29B C29 H29C 109.5 . .
N5 C30 H30A 109.5 . .
N5 C30 H30B 109.5 . .
H30A C30 H30B 109.5 . .
N5 C30 H30C 109.5 . .
H30A C30 H30C 109.5 . .
H30B C30 H30C 109.5 . .
O7 C31 N5 147.4(15) . .
O7 C31 H31 106.3 . .
N5 C31 H31 106.3 . .
H1 O1W H2 98.9 . .

loop_
_geom_bond_atom_site_label_1
_geom_bond_atom_site_label_2
_geom_bond_distance
_geom_bond_site_symmetry_2
Cd1 O5 2.230(3) .
Cd1 N1 2.250(3) .
Cd1 N4 2.264(3) 1_454
Cd1 O3 2.307(2) .
Cd1 O4 2.372(2) .
Cd1 C21 2.676(3) .
O1 C6 1.361(4) .
O1 C5 1.425(4) .
O2 C13 1.363(5) .
O2 C16 1.421(4) .
O3 C21 1.244(4) .
O4 C21 1.242(4) .
O5 C25 1.252(4) .
O6 C25 1.225(4) .
N1 C1 1.320(4) .
N1 C2 1.362(4) .
N2 C1 1.322(4) .
N2 C3 1.352(4) .
N2 C4 1.457(4) .
N3 C19 1.332(4) .
N3 C18 1.352(4) .
N3 C17 1.459(4) .
N4 C19 1.310(4) .
N4 C20 1.369(4) .
N4 Cd1 2.264(3) 1_656
C1 H1A 0.9300 .
C2 C3 1.339(5) .
C2 H2A 0.9300 .
C3 H3A 0.9300 .
C4 C5 1.489(5) .
C4 H4A 0.9700 .
C4 H4B 0.9700 .
C5 H5A 0.9700 .
C5 H5B 0.9700 .
C6 C11 1.366(5) .
C6 C7 1.403(4) .
C7 C8 1.348(5) .
C7 H7A 0.9300 .
C8 C9 1.405(5) .
C8 H8A 0.9300 .
C9 C15 1.407(5) .
C9 C10 1.419(4) .
C10 C11 1.402(5) .
C10 C12 1.403(5) .
C11 H11A 0.9300 .
C12 C13 1.358(5) .
C12 H12A 0.9300 .
C13 C14 1.405(5) .
C14 C15 1.346(6) .
C14 H14A 0.9300 .
C15 H15A 0.9300 .
C16 C17 1.489(5) .
C16 H16A 0.9700 .
C16 H16B 0.9700 .
C17 H17A 0.9700 .
C17 H17B 0.9700 .
C18 C20 1.335(5) .
C18 H18A 0.9300 .
C19 H19A 0.9300 .
C20 H20A 0.9300 .
C21 C22 1.499(4) .
C22 C24 1.378(4) .
C22 C23 1.386(4) .
C23 C24 1.380(4) 3_576
C23 H23A 0.9300 .
C24 C23 1.380(4) 3_576
C24 H24A 0.9300 .
C25 C26 1.507(4) .
C26 C28 1.364(4) .
C26 C27 1.390(4) .
C27 C28 1.370(4) 3_466
C27 H27A 0.9300 .
C28 C27 1.370(4) 3_466
C28 H28A 0.9300 .
O7 C31 1.091(9) .
N5 C31 1.223(8) .
N5 C30 1.360(9) .
N5 C29 1.426(10) .
C29 H29A 0.9600 .
C29 H29B 0.9600 .
C29 H29C 0.9600 .
C30 H30A 0.9600 .
C30 H30B 0.9600 .
C30 H30C 0.9600 .
C31 H31 0.9300 .
O1W H1 0.7791 .
O1W H2 0.9609 .

loop_
_geom_torsion_atom_site_label_1
_geom_torsion_atom_site_label_2
_geom_torsion_atom_site_label_3
_geom_torsion_atom_site_label_4
_geom_torsion
_geom_torsion_site_symmetry_1
_geom_torsion_site_symmetry_4
O5 Cd1 O3 C21 -89.0(2) . .
N1 Cd1 O3 C21 142.15(19) . .
N4 Cd1 O3 C21 42.6(2) 1_454 .
O4 Cd1 O3 C21 -0.13(18) . .
O5 Cd1 O4 C21 112.6(2) . .
N1 Cd1 O4 C21 -60.2(2) . .
N4 Cd1 O4 C21 -149.6(2) 1_454 .
O3 Cd1 O4 C21 0.13(18) . .
N1 Cd1 O5 C25 30.0(2) . .
N4 Cd1 O5 C25 127.8(2) 1_454 .
O3 Cd1 O5 C25 -86.3(2) . .
O4 Cd1 O5 C25 -144.1(2) . .
C21 Cd1 O5 C25 -116.5(2) . .
O5 Cd1 N1 C1 -46.8(3) . .
N4 Cd1 N1 C1 -148.0(3) 1_454 .
O3 Cd1 N1 C1 79.0(3) . .
O4 Cd1 N1 C1 125.0(3) . .
C21 Cd1 N1 C1 97.8(3) . .
O5 Cd1 N1 C2 127.3(3) . .
N4 Cd1 N1 C2 26.1(3) 1_454 .
O3 Cd1 N1 C2 -106.9(3) . .
O4 Cd1 N1 C2 -60.9(3) . .
C21 Cd1 N1 C2 -88.0(3) . .
C2 N1 C1 N2 0.2(4) . .
Cd1 N1 C1 N2 175.3(2) . .
C3 N2 C1 N1 -0.5(4) . .
C4 N2 C1 N1 179.4(3) . .
C1 N1 C2 C3 0.2(4) . .
Cd1 N1 C2 C3 -175.0(3) . .
N1 C2 C3 N2 -0.5(5) . .
C1 N2 C3 C2 0.6(4) . .
C4 N2 C3 C2 -179.3(3) . .
C1 N2 C4 C5 -103.8(4) . .
C3 N2 C4 C5 76.1(4) . .
C6 O1 C5 C4 172.7(3) . .
N2 C4 C5 O1 70.6(3) . .
C5 O1 C6 C11 6.1(5) . .
C5 O1 C6 C7 -174.7(3) . .
O1 C6 C7 C8 -178.1(3) . .
C11 C6 C7 C8 1.3(5) . .
C6 C7 C8 C9 -1.1(5) . .
C7 C8 C9 C15 179.9(4) . .
C7 C8 C9 C10 0.0(5) . .
C8 C9 C10 C11 0.9(5) . .
C15 C9 C10 C11 -179.0(3) . .
C8 C9 C10 C12 -179.5(3) . .
C15 C9 C10 C12 0.5(5) . .
O1 C6 C11 C10 178.9(3) . .
C7 C6 C11 C10 -0.3(5) . .
C12 C10 C11 C6 179.7(3) . .
C9 C10 C11 C6 -0.8(5) . .
C11 C10 C12 C13 -179.3(3) . .
C9 C10 C12 C13 1.1(5) . .
C10 C12 C13 O2 177.8(3) . .
C10 C12 C13 C14 -2.0(5) . .
C16 O2 C13 C12 -0.6(5) . .
C16 O2 C13 C14 179.2(3) . .
C12 C13 C14 C15 1.2(6) . .
O2 C13 C14 C15 -178.6(3) . .
C13 C14 C15 C9 0.5(6) . .
C8 C9 C15 C14 178.7(4) . .
C10 C9 C15 C14 -1.4(6) . .
C13 O2 C16 C17 -171.9(3) . .
C19 N3 C17 C16 -86.9(4) . .
C18 N3 C17 C16 90.2(4) . .
O2 C16 C17 N3 70.6(4) . .
C19 N3 C18 C20 -0.5(4) . .
C17 N3 C18 C20 -178.1(3) . .
C20 N4 C19 N3 0.2(4) . .
Cd1 N4 C19 N3 179.5(2) 1_656 .
C18 N3 C19 N4 0.2(4) . .
C17 N3 C19 N4 177.7(3) . .
N3 C18 C20 N4 0.6(5) . .
C19 N4 C20 C18 -0.5(5) . .
Cd1 N4 C20 C18 -179.8(3) 1_656 .
Cd1 O4 C21 O3 -0.2(3) . .
Cd1 O4 C21 C22 178.7(2) . .
Cd1 O3 C21 O4 0.2(3) . .
Cd1 O3 C21 C22 -178.7(2) . .
O5 Cd1 C21 O4 -76.1(2) . .
N1 Cd1 C21 O4 136.54(19) . .
N4 Cd1 C21 O4 32.5(2) 1_454 .
O3 Cd1 C21 O4 -179.8(3) . .
O5 Cd1 C21 O3 103.6(2) . .
N1 Cd1 C21 O3 -43.7(2) . .
N4 Cd1 C21 O3 -147.75(19) 1_454 .
O4 Cd1 C21 O3 179.8(3) . .
O5 Cd1 C21 C22 145(7) . .
N1 Cd1 C21 C22 -3(7) . .
N4 Cd1 C21 C22 -107(7) 1_454 .
O3 Cd1 C21 C22 41(7) . .
O4 Cd1 C21 C22 -139(7) . .
O4 C21 C22 C24 178.3(3) . .
O3 C21 C22 C24 -2.8(4) . .
Cd1 C21 C22 C24 -43(7) . .
O4 C21 C22 C23 -3.4(4) . .
O3 C21 C22 C23 175.6(3) . .
Cd1 C21 C22 C23 135(7) . .
C24 C22 C23 C24 1.0(5) . 3_576
C21 C22 C23 C24 -177.4(3) . 3_576
C23 C22 C24 C23 -1.0(5) . 3_576
C21 C22 C24 C23 177.4(3) . 3_576
Cd1 O5 C25 O6 12.9(4) . .
Cd1 O5 C25 C26 -165.3(2) . .
O6 C25 C26 C28 156.4(3) . .
O5 C25 C26 C28 -25.4(4) . .
O6 C25 C26 C27 -26.0(4) . .
O5 C25 C26 C27 152.2(3) . .
C28 C26 C27 C28 0.3(5) . 3_466
C25 C26 C27 C28 -177.4(3) . 3_466
C27 C26 C28 C27 -0.3(5) . 3_466
C25 C26 C28 C27 177.4(3) . 3_466
C30 N5 C31 O7 20.8(19) . .
C29 N5 C31 O7 -163.8(14) . .
